data_7132629
loop_
_publ_author_name
'Obi, Akachukwu D.'
'Deng, Chun-Lin'
'Alexis, Andrew J.'
'Dickie, Diane A.'
'Gilliard, Jr, Robert J'

_publ_section_title
;
 Geminal bimetallic coordination of a carbone to main-group and transition
 metals.
;
_journal_issue 14
_journal_name_full 'Chemical communications (Cambridge, England)'
_journal_page_first 1880
_journal_page_last 1883
_journal_paper_doi 10.1039/d3cc06226k
_journal_volume 60
_journal_year 2024
_chemical_formula_sum 'C39 H32 Cl4 F6 P2 Sb2'
_chemical_formula_weight 1061.88
_space_group_crystal_system monoclinic
_space_group_IT_number 14
_space_group_name_Hall '-P 2yn'
_space_group_name_H-M_alt 'P 1 21/n 1'
_atom_sites_solution_hydrogens geom
_atom_sites_solution_primary iterative
_audit_update_record
;
2023-12-05 deposited with the CCDC.	2024-01-16 downloaded from the CCDC.
;
_cell_angle_alpha 90
_cell_angle_beta 93.9750(10)
_cell_angle_gamma 90
_cell_formula_units_Z 4
_cell_length_a 14.6987(6)
_cell_length_b 15.5168(7)
_cell_length_c 17.5220(7)
_cell_measurement_reflns_used 9727
_cell_measurement_temperature 100.(2)
_cell_measurement_theta_max 28.3141
_cell_measurement_theta_min 2.7782
_cell_volume 3986.7(3)
_computing_cell_refinement 'SAINT V8.40B (Bruker AXS LLC, 2019)'
_computing_data_collection 'Bruker Instrument Service v8.5.0.27 Release'
_computing_data_reduction 'SAINT V8.40B (Bruker AXS LLC, 2019)'
_computing_structure_refinement 'SHELXL-2019/1 (Sheldrick, 2019)'
_computing_structure_solution 'SHELXT 2018/2 (Sheldrick, 2018)'
_diffrn_ambient_temperature 100.(2)
_diffrn_detector_area_resol_mean 7.3910
_diffrn_measured_fraction_theta_full 0.997
_diffrn_measured_fraction_theta_max 0.997
_diffrn_measurement_device 'Kappa four-circle diffractometer'
_diffrn_measurement_device_type 'Bruker D8 Venture'
_diffrn_measurement_method '\f and \w scans'
_diffrn_radiation_monochromator 'HELIOS double bounce multilayer mirror'
_diffrn_radiation_type 'Mo K\a'
_diffrn_radiation_wavelength 0.71073
_diffrn_reflns_av_R_equivalents 0.0591
_diffrn_reflns_av_unetI/netI 0.0349
_diffrn_reflns_limit_h_max 19
_diffrn_reflns_limit_h_min -19
_diffrn_reflns_limit_k_max 20
_diffrn_reflns_limit_k_min -20
_diffrn_reflns_limit_l_max 20
_diffrn_reflns_limit_l_min -23
_diffrn_reflns_number 64871
_diffrn_reflns_theta_full 25.24
_diffrn_reflns_theta_max 28.34
_diffrn_reflns_theta_min 2.19
_diffrn_source 'micro-focus sealed X-ray tube'
_diffrn_source_current 1.4
_diffrn_source_power 0.07
_diffrn_source_type 'Incoatec I\mS 3.0'
_diffrn_source_voltage 50
_exptl_absorpt_coefficient_mu 1.761
_exptl_absorpt_correction_T_max 0.90
_exptl_absorpt_correction_T_min 0.39
_exptl_absorpt_correction_type multi-scan
_exptl_absorpt_process_details
;
Krause, L., Herbst-Irmer, R., Sheldrick, G. M., Stalke, D. (2015).
"Comparison of silver and molybdenum microfocus X-ray sources for
single-crystal structure determination"
J. Appl. Cryst. 48, 3-10.
doi:10.1107/S1600576714022985
;
_exptl_crystal_colour 'clear colourless'
_exptl_crystal_density_diffrn 1.769
_exptl_crystal_density_method 'not measured'
_exptl_crystal_description plate
_exptl_crystal_F_000 2080
_exptl_crystal_size_max 0.396
_exptl_crystal_size_mid 0.187
_exptl_crystal_size_min 0.063
_refine_diff_density_max 1.956
_refine_diff_density_min -1.451
_refine_ls_extinction_method none
_refine_ls_goodness_of_fit_ref 1.191
_refine_ls_hydrogen_treatment constr
_refine_ls_matrix_type full
_refine_ls_number_parameters 476
_refine_ls_number_reflns 9927
_refine_ls_number_restraints 0
_refine_ls_restrained_S_all 1.191
_refine_ls_R_factor_all 0.0690
_refine_ls_R_factor_gt 0.0642
_refine_ls_shift/su_max 0.000
_refine_ls_shift/su_mean 0.000
_refine_ls_structure_factor_coef Fsqd
_refine_ls_weighting_details 'w=1/[\s^2^(Fo^2^)+(0.0354P)^2^+40.1206P] where P=(Fo^2^+2Fc^2^)/3'
_refine_ls_weighting_scheme calc
_refine_ls_wR_factor_gt 0.1661
_refine_ls_wR_factor_ref 0.1687
_reflns_Friedel_coverage 0.000
_reflns_number_gt 8942
_reflns_number_total 9927
_reflns_threshold_expression 'I > 2\s(I)'
_cod_data_source_file d3cc06226k2.cif
_cod_data_source_block 3_SbF6
_cod_depositor_comments
;
The following automatic conversions were performed:

data item '_exptl_absorpt_correction_type' value 'Multi-Scan' was
changed to 'multi-scan' in accordance with the
/home/data/users/saulius/crontab/automatic-downloads/rss-feeds/RSC/lib/dictionaries/cif_core.dic
dictionary named 'cif_core.dic' version 2.4.2 last updated on
2011-04-26.

Automatic conversion script
Id: cif_fix_values 8170 2020-07-09 18:12:32Z antanas 

 Adding full bibliography for 7132627--7132633.cif.
;
_cod_original_sg_symbol_H-M 'P 21/n'
_cod_database_code 7132629

loop_
_space_group_symop_operation_xyz
'x, y, z'
'-x+1/2, y+1/2, -z+1/2'
'-x, -y, -z'
'x-1/2, -y-1/2, z-1/2'

loop_
_atom_site_type_symbol
_atom_site_label
_atom_site_fract_x
_atom_site_fract_y
_atom_site_fract_z
_atom_site_U_iso_or_equiv
_atom_site_adp_type
_atom_site_calc_flag
_atom_site_refinement_flags_adp
_atom_site_refinement_flags_occupancy
_atom_site_refinement_flags_posn
_atom_site_occupancy
_atom_site_disorder_assembly
_atom_site_disorder_group
Sb Sb1 0.55490(3) 0.74046(3) 0.58384(2) 0.02897(12) Uani d . . . 1.000000 . .
P P1 0.74125(11) 0.79906(11) 0.67336(9) 0.0278(3) Uani d . . . 1.000000 . .
P P2 0.73793(11) 0.64639(11) 0.55975(9) 0.0280(3) Uani d . . . 1.000000 . .
C C1 0.7020(5) 0.7415(4) 0.5947(4) 0.0308(13) Uani d . . . 1.000000 . .
C C2 0.5625(4) 0.7733(4) 0.7037(4) 0.0306(13) Uani d . . . 1.000000 . .
C C3 0.6475(4) 0.8034(4) 0.7354(4) 0.0301(13) Uani d . . . 1.000000 . .
C C4 0.6572(5) 0.8313(4) 0.8110(4) 0.0325(13) Uani d . . . 1.000000 . .
H H4 0.714180 0.852820 0.831640 0.039000 Uiso calc U . R 1.000000 . .
C C5 0.5828(5) 0.8278(5) 0.8563(4) 0.0358(14) Uani d . . . 1.000000 . .
H H5 0.589855 0.845174 0.908338 0.043000 Uiso calc U . R 1.000000 . .
C C6 0.4989(5) 0.7989(5) 0.8257(4) 0.0361(15) Uani d . . . 1.000000 . .
H H6 0.448330 0.796784 0.856545 0.043000 Uiso calc U . R 1.000000 . .
C C7 0.4891(5) 0.7728(5) 0.7488(4) 0.0328(14) Uani d . . . 1.000000 . .
H H7 0.431046 0.754565 0.727453 0.039000 Uiso calc U . R 1.000000 . .
C C8 0.7721(4) 0.9094(4) 0.6507(4) 0.0309(13) Uani d . . . 1.000000 . .
C C9 0.8168(5) 0.9602(5) 0.7064(4) 0.0360(14) Uani d . . . 1.000000 . .
H H9 0.829015 0.938009 0.756649 0.043000 Uiso calc U . R 1.000000 . .
C C10 0.8440(5) 1.0437(5) 0.6892(4) 0.0375(15) Uani d . . . 1.000000 . .
H H10 0.875461 1.078306 0.727290 0.045000 Uiso calc U . R 1.000000 . .
C C11 0.8250(5) 1.0753(4) 0.6170(4) 0.0371(15) Uani d . . . 1.000000 . .
H H11 0.843851 1.132000 0.605109 0.045000 Uiso calc U . R 1.000000 . .
C C12 0.7788(5) 1.0263(5) 0.5610(4) 0.0397(16) Uani d . . . 1.000000 . .
H H12 0.765015 1.049570 0.511372 0.048000 Uiso calc U . R 1.000000 . .
C C13 0.7525(5) 0.9418(5) 0.5778(4) 0.0340(14) Uani d . . . 1.000000 . .
H H13 0.721600 0.907195 0.539503 0.041000 Uiso calc U . R 1.000000 . .
C C14 0.8417(4) 0.7610(4) 0.7284(4) 0.0295(12) Uani d . . . 1.000000 . .
C C15 0.8360(5) 0.7186(4) 0.7973(4) 0.0347(14) Uani d . . . 1.000000 . .
H H15 0.778117 0.705316 0.815177 0.042000 Uiso calc U . R 1.000000 . .
C C16 0.9151(5) 0.6953(5) 0.8401(4) 0.0384(15) Uani d . . . 1.000000 . .
H H16 0.911280 0.665938 0.887393 0.046000 Uiso calc U . R 1.000000 . .
C C17 0.9999(5) 0.7147(5) 0.8142(5) 0.0425(17) Uani d . . . 1.000000 . .
H H17 1.054098 0.700494 0.844360 0.051000 Uiso calc U . R 1.000000 . .
C C18 1.0049(5) 0.7552(5) 0.7440(5) 0.0437(17) Uani d . . . 1.000000 . .
H H18 1.062798 0.765989 0.725001 0.052000 Uiso calc U . R 1.000000 . .
C C19 0.9271(5) 0.7797(4) 0.7016(4) 0.0349(14) Uani d . . . 1.000000 . .
H H19 0.931102 0.809097 0.654355 0.042000 Uiso calc U . R 1.000000 . .
C C20 0.5653(5) 0.6012(4) 0.5925(4) 0.0301(13) Uani d . . . 1.000000 . .
C C21 0.6505(4) 0.5681(4) 0.5793(4) 0.0291(12) Uani d . . . 1.000000 . .
C C22 0.6651(5) 0.4786(4) 0.5774(4) 0.0313(13) Uani d . . . 1.000000 . .
H H22 0.723358 0.456474 0.567550 0.038000 Uiso calc U . R 1.000000 . .
C C23 0.5944(5) 0.4233(5) 0.5899(4) 0.0350(14) Uani d . . . 1.000000 . .
H H23 0.603972 0.362765 0.588371 0.042000 Uiso calc U . R 1.000000 . .
C C24 0.5084(5) 0.4556(5) 0.6049(4) 0.0346(14) Uani d . . . 1.000000 . .
H H24 0.460425 0.417210 0.615156 0.041000 Uiso calc U . R 1.000000 . .
C C25 0.4933(5) 0.5456(5) 0.6049(4) 0.0331(14) Uani d . . . 1.000000 . .
H H25 0.434647 0.567938 0.613181 0.040000 Uiso calc U . R 1.000000 . .
C C26 0.7412(4) 0.6503(4) 0.4563(4) 0.0313(13) Uani d . . . 1.000000 . .
C C27 0.7445(5) 0.5732(5) 0.4157(4) 0.0361(14) Uani d . . . 1.000000 . .
H H27 0.743787 0.519373 0.441480 0.043000 Uiso calc U . R 1.000000 . .
C C28 0.7490(5) 0.5768(5) 0.3362(4) 0.0388(16) Uani d . . . 1.000000 . .
H H28 0.753131 0.524849 0.307966 0.047000 Uiso calc U . R 1.000000 . .
C C29 0.7476(5) 0.6545(6) 0.2987(4) 0.0411(17) Uani d . . . 1.000000 . .
H H29 0.748906 0.656097 0.244566 0.049000 Uiso calc U . R 1.000000 . .
C C30 0.7443(6) 0.7303(6) 0.3397(4) 0.0446(18) Uani d . . . 1.000000 . .
H H30 0.744526 0.784111 0.313810 0.054000 Uiso calc U . R 1.000000 . .
C C31 0.7407(5) 0.7282(5) 0.4188(4) 0.0377(15) Uani d . . . 1.000000 . .
H H31 0.737888 0.780359 0.446836 0.045000 Uiso calc U . R 1.000000 . .
C C32 0.8465(4) 0.6043(4) 0.5954(4) 0.0319(13) Uani d . . . 1.000000 . .
C C33 0.8555(5) 0.5664(4) 0.6669(4) 0.0331(13) Uani d . . . 1.000000 . .
H H33 0.803890 0.561099 0.696316 0.040000 Uiso calc U . R 1.000000 . .
C C34 0.9391(5) 0.5363(5) 0.6957(4) 0.0398(16) Uani d . . . 1.000000 . .
H H34 0.945405 0.510829 0.745075 0.048000 Uiso calc U . R 1.000000 . .
C C35 1.0142(5) 0.5436(5) 0.6520(5) 0.0447(18) Uani d . . . 1.000000 . .
H H35 1.072067 0.523140 0.671784 0.054000 Uiso calc U . R 1.000000 . .
C C36 1.0052(5) 0.5800(6) 0.5806(5) 0.0462(19) Uani d . . . 1.000000 . .
H H36 1.056704 0.583982 0.550917 0.055000 Uiso calc U . R 1.000000 . .
C C37 0.9227(5) 0.6107(5) 0.5517(4) 0.0394(16) Uani d . . . 1.000000 . .
H H37 0.917053 0.636227 0.502303 0.047000 Uiso calc U . R 1.000000 . .
Cl Cl1 0.53408(15) 0.97905(14) 0.59707(12) 0.0503(5) Uani d . . . 1.000000 . .
Cl Cl2 0.35017(17) 1.03408(15) 0.63037(16) 0.0613(6) Uani d . . . 1.000000 . .
C C38 0.4179(6) 0.9501(6) 0.5970(6) 0.0500(19) Uani d . . . 1.000000 . .
H H38A 0.395140 0.934461 0.544324 0.060000 Uiso calc U . R 1.000000 . .
H H38B 0.412047 0.898754 0.629823 0.060000 Uiso calc U . R 1.000000 . .
Cl Cl3 0.9433(2) 0.8951(2) 0.45382(19) 0.0786(8) Uani d . . . 1.000000 . .
Cl Cl4 0.8993(3) 0.9529(4) 0.2989(2) 0.1273(18) Uani d . . . 1.000000 . .
C C39 0.9311(9) 0.9856(9) 0.3948(7) 0.086(4) Uani d . . . 1.000000 . .
H H39A 0.989290 1.017858 0.396308 0.103000 Uiso calc U . R 1.000000 . .
H H39B 0.883703 1.024215 0.413400 0.103000 Uiso calc U . R 1.000000 . .
Sb Sb2 0.23216(14) 0.73591(13) 0.56904(11) 0.0241(5) Uani d . P . 0.72(2) A 1
F F1 0.3526(6) 0.7117(6) 0.6069(5) 0.0400(6) Uani d . P . 0.72(2) A 1
F F2 0.1115(6) 0.7641(5) 0.5370(5) 0.0400(6) Uani d . P . 0.72(2) A 1
F F3 0.1896(6) 0.6998(7) 0.6613(6) 0.0400(6) Uani d . P . 0.72(2) A 1
F F4 0.2448(7) 0.8496(5) 0.6061(4) 0.0400(6) Uani d . P . 0.72(2) A 1
F F5 0.2715(6) 0.7693(6) 0.4745(5) 0.0400(6) Uani d . P . 0.72(2) A 1
F F6 0.2174(6) 0.6242(7) 0.5332(6) 0.0400(6) Uani d . P . 0.72(2) A 1
Sb Sb2A 0.2392(6) 0.7379(5) 0.5704(4) 0.057(3) Uani d . P . 0.28(2) A 2
F F1A 0.3536(15) 0.6881(15) 0.5969(12) 0.0400(6) Uani d . P . 0.28(2) A 2
F F2A 0.1275(14) 0.7796(14) 0.5223(12) 0.0400(6) Uani d . P . 0.28(2) A 2
F F3A 0.2076(15) 0.7066(17) 0.6688(15) 0.0400(6) Uani d . P . 0.28(2) A 2
F F4A 0.2755(16) 0.8440(13) 0.6096(11) 0.0400(6) Uani d . P . 0.28(2) A 2
F F5A 0.2966(15) 0.7717(15) 0.4807(13) 0.0400(6) Uani d . P . 0.28(2) A 2
F F6A 0.2008(15) 0.6286(19) 0.5238(15) 0.0400(6) Uani d . P . 0.28(2) A 2

loop_
_atom_site_aniso_label
_atom_site_aniso_U_11
_atom_site_aniso_U_22
_atom_site_aniso_U_33
_atom_site_aniso_U_12
_atom_site_aniso_U_13
_atom_site_aniso_U_23
Sb1 0.0297(2) 0.0295(2) 0.0281(2) 0.00119(16) 0.00453(16) -0.00004(16)
P1 0.0288(8) 0.0282(8) 0.0271(7) -0.0007(6) 0.0064(6) -0.0008(6)
P2 0.0300(8) 0.0283(8) 0.0265(7) -0.0003(6) 0.0069(6) -0.0005(6)
C1 0.032(3) 0.030(3) 0.031(3) -0.001(2) 0.006(2) -0.002(2)
C2 0.031(3) 0.030(3) 0.032(3) 0.001(2) 0.006(2) 0.000(3)
C3 0.032(3) 0.028(3) 0.031(3) 0.002(2) 0.007(2) 0.002(2)
C4 0.035(3) 0.028(3) 0.036(3) 0.000(3) 0.007(3) -0.003(3)
C5 0.042(4) 0.039(4) 0.027(3) 0.004(3) 0.008(3) -0.001(3)
C6 0.041(4) 0.037(4) 0.032(3) 0.000(3) 0.014(3) 0.002(3)
C7 0.032(3) 0.039(4) 0.028(3) 0.000(3) 0.012(2) 0.002(3)
C8 0.032(3) 0.027(3) 0.034(3) 0.000(2) 0.009(3) 0.001(3)
C9 0.043(4) 0.031(3) 0.035(3) 0.002(3) 0.005(3) -0.002(3)
C10 0.042(4) 0.030(3) 0.042(4) -0.004(3) 0.009(3) -0.004(3)
C11 0.042(4) 0.025(3) 0.045(4) -0.002(3) 0.015(3) 0.001(3)
C12 0.048(4) 0.031(3) 0.041(4) 0.003(3) 0.011(3) 0.007(3)
C13 0.036(3) 0.034(3) 0.032(3) 0.000(3) 0.007(3) 0.001(3)
C14 0.031(3) 0.027(3) 0.030(3) 0.000(2) 0.004(2) -0.003(2)
C15 0.039(4) 0.032(3) 0.034(3) -0.001(3) 0.007(3) -0.001(3)
C16 0.048(4) 0.036(4) 0.032(3) 0.008(3) 0.005(3) -0.002(3)
C17 0.040(4) 0.039(4) 0.048(4) 0.008(3) -0.004(3) -0.005(3)
C18 0.034(4) 0.043(4) 0.054(5) 0.003(3) 0.004(3) -0.008(3)
C19 0.036(3) 0.030(3) 0.040(4) 0.000(3) 0.011(3) -0.004(3)
C20 0.037(3) 0.028(3) 0.025(3) -0.001(3) 0.005(2) -0.001(2)
C21 0.032(3) 0.029(3) 0.026(3) 0.001(2) 0.004(2) 0.001(2)
C22 0.036(3) 0.030(3) 0.028(3) 0.000(3) 0.003(2) -0.001(2)
C23 0.037(3) 0.034(3) 0.034(3) -0.002(3) 0.005(3) 0.001(3)
C24 0.036(3) 0.033(3) 0.035(3) -0.004(3) 0.005(3) 0.001(3)
C25 0.032(3) 0.040(4) 0.028(3) -0.004(3) 0.007(2) 0.004(3)
C26 0.031(3) 0.035(3) 0.028(3) 0.002(3) 0.007(2) -0.002(3)
C27 0.039(4) 0.038(4) 0.032(3) 0.001(3) 0.010(3) -0.002(3)
C28 0.037(4) 0.051(4) 0.029(3) 0.007(3) 0.004(3) -0.006(3)
C29 0.034(3) 0.061(5) 0.029(3) 0.007(3) 0.009(3) 0.002(3)
C30 0.047(4) 0.050(4) 0.038(4) 0.008(3) 0.011(3) 0.011(3)
C31 0.038(4) 0.042(4) 0.033(3) 0.003(3) 0.009(3) 0.003(3)
C32 0.028(3) 0.033(3) 0.034(3) 0.001(2) 0.005(2) -0.006(3)
C33 0.033(3) 0.028(3) 0.039(3) 0.003(2) 0.004(3) -0.005(3)
C34 0.041(4) 0.035(4) 0.041(4) 0.001(3) -0.005(3) 0.001(3)
C35 0.033(4) 0.040(4) 0.060(5) 0.004(3) -0.004(3) -0.010(4)
C36 0.032(4) 0.054(5) 0.053(5) -0.001(3) 0.010(3) -0.019(4)
C37 0.035(3) 0.047(4) 0.037(4) -0.006(3) 0.008(3) -0.004(3)
Cl1 0.0536(11) 0.0454(11) 0.0519(11) -0.0057(9) 0.0034(9) -0.0017(9)
Cl2 0.0601(13) 0.0416(11) 0.0818(16) 0.0029(9) 0.0016(11) -0.0154(11)
C38 0.047(4) 0.040(4) 0.063(5) -0.005(3) 0.004(4) -0.004(4)
Cl3 0.0832(19) 0.0721(17) 0.0834(19) 0.0004(14) 0.0260(15) -0.0077(15)
Cl4 0.101(3) 0.201(5) 0.078(2) 0.062(3) -0.0054(19) -0.002(3)
C39 0.078(8) 0.107(10) 0.076(8) 0.036(7) 0.024(6) -0.003(7)
Sb2 0.0262(7) 0.0230(8) 0.0230(8) -0.0012(4) 0.0008(6) -0.0003(5)
F1 0.0383(17) 0.0408(12) 0.0415(13) -0.0014(14) 0.0074(12) -0.0012(10)
F2 0.0383(17) 0.0408(12) 0.0415(13) -0.0014(14) 0.0074(12) -0.0012(10)
F3 0.0383(17) 0.0408(12) 0.0415(13) -0.0014(14) 0.0074(12) -0.0012(10)
F4 0.0383(17) 0.0408(12) 0.0415(13) -0.0014(14) 0.0074(12) -0.0012(10)
F5 0.0383(17) 0.0408(12) 0.0415(13) -0.0014(14) 0.0074(12) -0.0012(10)
F6 0.0383(17) 0.0408(12) 0.0415(13) -0.0014(14) 0.0074(12) -0.0012(10)
Sb2A 0.074(4) 0.054(4) 0.046(3) 0.007(2) 0.036(3) -0.004(2)
F1A 0.0383(17) 0.0408(12) 0.0415(13) -0.0014(14) 0.0074(12) -0.0012(10)
F2A 0.0383(17) 0.0408(12) 0.0415(13) -0.0014(14) 0.0074(12) -0.0012(10)
F3A 0.0383(17) 0.0408(12) 0.0415(13) -0.0014(14) 0.0074(12) -0.0012(10)
F4A 0.0383(17) 0.0408(12) 0.0415(13) -0.0014(14) 0.0074(12) -0.0012(10)
F5A 0.0383(17) 0.0408(12) 0.0415(13) -0.0014(14) 0.0074(12) -0.0012(10)
F6A 0.0383(17) 0.0408(12) 0.0415(13) -0.0014(14) 0.0074(12) -0.0012(10)

loop_
_atom_type_symbol
_atom_type_description
_atom_type_scat_dispersion_real
_atom_type_scat_dispersion_imag
_atom_type_scat_source
C C 0.0033 0.0016 'International Tables Vol C Tables 4.2.6.8 and 6.1.1.4'
H H 0.0000 0.0000 'International Tables Vol C Tables 4.2.6.8 and 6.1.1.4'
Cl Cl 0.1484 0.1585 'International Tables Vol C Tables 4.2.6.8 and 6.1.1.4'
F F 0.0171 0.0103 'International Tables Vol C Tables 4.2.6.8 and 6.1.1.4'
P P 0.1023 0.0942 'International Tables Vol C Tables 4.2.6.8 and 6.1.1.4'
Sb Sb -0.5866 1.5461 'International Tables Vol C Tables 4.2.6.8 and 6.1.1.4'

loop_
_geom_angle_atom_site_label_1
_geom_angle_atom_site_label_2
_geom_angle_atom_site_label_3
_geom_angle_site_symmetry_1
_geom_angle_site_symmetry_3
_geom_angle
_geom_angle_publ_flag
C2 Sb1 C1 . . 85.9(2) ?
C2 Sb1 C20 . . 99.7(2) ?
C1 Sb1 C20 . . 86.3(3) ?
C1 P1 C14 . . 118.6(3) ?
C1 P1 C3 . . 105.9(3) ?
C14 P1 C3 . . 108.6(3) ?
C1 P1 C8 . . 113.0(3) ?
C14 P1 C8 . . 102.5(3) ?
C3 P1 C8 . . 107.8(3) ?
C1 P2 C32 . . 118.8(3) ?
C1 P2 C21 . . 105.8(3) ?
C32 P2 C21 . . 108.3(3) ?
C1 P2 C26 . . 111.2(3) ?
C32 P2 C26 . . 105.9(3) ?
C21 P2 C26 . . 106.1(3) ?
P2 C1 P1 . . 130.6(4) ?
P2 C1 Sb1 . . 107.2(3) ?
P1 C1 Sb1 . . 110.8(3) ?
C7 C2 C3 . . 118.9(6) ?
C7 C2 Sb1 . . 124.4(5) ?
C3 C2 Sb1 . . 116.4(4) ?
C4 C3 C2 . . 120.4(6) ?
C4 C3 P1 . . 123.4(5) ?
C2 C3 P1 . . 116.2(5) ?
C3 C4 C5 . . 119.8(6) ?
C3 C4 H4 . . 120.100000 ?
C5 C4 H4 . . 120.100000 ?
C6 C5 C4 . . 120.3(6) ?
C6 C5 H5 . . 119.900000 ?
C4 C5 H5 . . 119.900000 ?
C5 C6 C7 . . 119.6(6) ?
C5 C6 H6 . . 120.200000 ?
C7 C6 H6 . . 120.200000 ?
C2 C7 C6 . . 120.9(7) ?
C2 C7 H7 . . 119.500000 ?
C6 C7 H7 . . 119.500000 ?
C9 C8 C13 . . 120.1(6) ?
C9 C8 P1 . . 119.6(5) ?
C13 C8 P1 . . 120.2(5) ?
C8 C9 C10 . . 120.4(7) ?
C8 C9 H9 . . 119.800000 ?
C10 C9 H9 . . 119.800000 ?
C11 C10 C9 . . 119.2(7) ?
C11 C10 H10 . . 120.400000 ?
C9 C10 H10 . . 120.400000 ?
C10 C11 C12 . . 121.3(7) ?
C10 C11 H11 . . 119.400000 ?
C12 C11 H11 . . 119.400000 ?
C11 C12 C13 . . 119.6(7) ?
C11 C12 H12 . . 120.200000 ?
C13 C12 H12 . . 120.200000 ?
C8 C13 C12 . . 119.4(7) ?
C8 C13 H13 . . 120.300000 ?
C12 C13 H13 . . 120.300000 ?
C15 C14 C19 . . 120.2(6) ?
C15 C14 P1 . . 121.7(5) ?
C19 C14 P1 . . 118.1(5) ?
C14 C15 C16 . . 119.8(7) ?
C14 C15 H15 . . 120.100000 ?
C16 C15 H15 . . 120.100000 ?
C15 C16 C17 . . 120.3(7) ?
C15 C16 H16 . . 119.900000 ?
C17 C16 H16 . . 119.900000 ?
C18 C17 C16 . . 119.4(7) ?
C18 C17 H17 . . 120.300000 ?
C16 C17 H17 . . 120.300000 ?
C19 C18 C17 . . 120.8(7) ?
C19 C18 H18 . . 119.600000 ?
C17 C18 H18 . . 119.600000 ?
C18 C19 C14 . . 119.5(7) ?
C18 C19 H19 . . 120.300000 ?
C14 C19 H19 . . 120.300000 ?
C21 C20 C25 . . 120.1(6) ?
C21 C20 Sb1 . . 114.6(5) ?
C25 C20 Sb1 . . 125.2(5) ?
C20 C21 C22 . . 120.6(6) ?
C20 C21 P2 . . 116.3(5) ?
C22 C21 P2 . . 123.0(5) ?
C23 C22 C21 . . 119.6(6) ?
C23 C22 H22 . . 120.200000 ?
C21 C22 H22 . . 120.200000 ?
C22 C23 C24 . . 120.4(7) ?
C22 C23 H23 . . 119.800000 ?
C24 C23 H23 . . 119.800000 ?
C23 C24 C25 . . 119.8(6) ?
C23 C24 H24 . . 120.100000 ?
C25 C24 H24 . . 120.100000 ?
C20 C25 C24 . . 119.4(6) ?
C20 C25 H25 . . 120.300000 ?
C24 C25 H25 . . 120.300000 ?
C31 C26 C27 . . 120.6(6) ?
C31 C26 P2 . . 120.4(5) ?
C27 C26 P2 . . 119.0(5) ?
C26 C27 C28 . . 118.6(7) ?
C26 C27 H27 . . 120.700000 ?
C28 C27 H27 . . 120.700000 ?
C29 C28 C27 . . 120.8(7) ?
C29 C28 H28 . . 119.600000 ?
C27 C28 H28 . . 119.600000 ?
C28 C29 C30 . . 119.9(7) ?
C28 C29 H29 . . 120.000000 ?
C30 C29 H29 . . 120.000000 ?
C29 C30 C31 . . 120.2(8) ?
C29 C30 H30 . . 119.900000 ?
C31 C30 H30 . . 119.900000 ?
C26 C31 C30 . . 119.9(7) ?
C26 C31 H31 . . 120.100000 ?
C30 C31 H31 . . 120.100000 ?
C33 C32 C37 . . 119.6(6) ?
C33 C32 P2 . . 119.8(5) ?
C37 C32 P2 . . 120.6(6) ?
C34 C33 C32 . . 120.3(7) ?
C34 C33 H33 . . 119.900000 ?
C32 C33 H33 . . 119.900000 ?
C33 C34 C35 . . 119.6(7) ?
C33 C34 H34 . . 120.200000 ?
C35 C34 H34 . . 120.200000 ?
C36 C35 C34 . . 120.3(7) ?
C36 C35 H35 . . 119.800000 ?
C34 C35 H35 . . 119.800000 ?
C37 C36 C35 . . 120.6(7) ?
C37 C36 H36 . . 119.700000 ?
C35 C36 H36 . . 119.700000 ?
C36 C37 C32 . . 119.7(7) ?
C36 C37 H37 . . 120.200000 ?
C32 C37 H37 . . 120.200000 ?
Cl2 C38 Cl1 . . 112.3(5) ?
Cl2 C38 H38A . . 109.100000 ?
Cl1 C38 H38A . . 109.100000 ?
Cl2 C38 H38B . . 109.100000 ?
Cl1 C38 H38B . . 109.100000 ?
H38A C38 H38B . . 107.900000 ?
Cl3 C39 Cl4 . . 109.7(8) ?
Cl3 C39 H39A . . 109.700000 ?
Cl4 C39 H39A . . 109.700000 ?
Cl3 C39 H39B . . 109.700000 ?
Cl4 C39 H39B . . 109.700000 ?
H39A C39 H39B . . 108.200000 ?
F6 Sb2 F3 . . 88.5(5) ?
F6 Sb2 F5 . . 89.7(4) ?
F3 Sb2 F5 . . 177.8(4) ?
F6 Sb2 F2 . . 91.7(3) ?
F3 Sb2 F2 . . 87.8(5) ?
F5 Sb2 F2 . . 90.9(3) ?
F6 Sb2 F1 . . 91.0(3) ?
F3 Sb2 F1 . . 89.9(4) ?
F5 Sb2 F1 . . 91.5(4) ?
F2 Sb2 F1 . . 176.4(4) ?
F6 Sb2 F4 . . 178.9(4) ?
F3 Sb2 F4 . . 90.8(4) ?
F5 Sb2 F4 . . 91.0(4) ?
F2 Sb2 F4 . . 87.4(3) ?
F1 Sb2 F4 . . 89.9(3) ?
F4A Sb2A F1A . . 92.5(8) ?
F4A Sb2A F3A . . 88.4(10) ?
F1A Sb2A F3A . . 86.6(10) ?
F4A Sb2A F2A . . 94.5(9) ?
F1A Sb2A F2A . . 167.8(11) ?
F3A Sb2A F2A . . 103.5(10) ?
F4A Sb2A F5A . . 85.9(10) ?
F1A Sb2A F5A . . 83.0(9) ?
F3A Sb2A F5A . . 167.9(10) ?
F2A Sb2A F5A . . 87.7(8) ?
F4A Sb2A F6A . . 177.1(10) ?
F1A Sb2A F6A . . 88.5(9) ?
F3A Sb2A F6A . . 94.4(11) ?
F2A Sb2A F6A . . 84.0(9) ?
F5A Sb2A F6A . . 91.5(11) ?

loop_
_geom_bond_atom_site_label_1
_geom_bond_atom_site_label_2
_geom_bond_site_symmetry_2
_geom_bond_distance
_geom_bond_publ_flag
Sb1 C2 . 2.157(7) ?
Sb1 C1 . 2.158(7) ?
Sb1 C20 . 2.171(7) ?
P1 C1 . 1.708(7) ?
P1 C14 . 1.807(7) ?
P1 C3 . 1.814(6) ?
P1 C8 . 1.822(7) ?
P2 C1 . 1.697(7) ?
P2 C32 . 1.795(7) ?
P2 C21 . 1.818(7) ?
P2 C26 . 1.818(7) ?
C2 C7 . 1.380(9) ?
C2 C3 . 1.411(9) ?
C3 C4 . 1.392(9) ?
C4 C5 . 1.396(9) ?
C4 H4 . 0.950000 ?
C5 C6 . 1.384(10) ?
C5 H5 . 0.950000 ?
C6 C7 . 1.406(9) ?
C6 H6 . 0.950000 ?
C7 H7 . 0.950000 ?
C8 C9 . 1.384(10) ?
C8 C13 . 1.385(9) ?
C9 C10 . 1.396(10) ?
C9 H9 . 0.950000 ?
C10 C11 . 1.368(10) ?
C10 H10 . 0.950000 ?
C11 C12 . 1.383(11) ?
C11 H11 . 0.950000 ?
C12 C13 . 1.403(10) ?
C12 H12 . 0.950000 ?
C13 H13 . 0.950000 ?
C14 C15 . 1.382(9) ?
C14 C19 . 1.400(9) ?
C15 C16 . 1.388(10) ?
C15 H15 . 0.950000 ?
C16 C17 . 1.389(11) ?
C16 H16 . 0.950000 ?
C17 C18 . 1.388(12) ?
C17 H17 . 0.950000 ?
C18 C19 . 1.374(11) ?
C18 H18 . 0.950000 ?
C19 H19 . 0.950000 ?
C20 C21 . 1.387(9) ?
C20 C25 . 1.394(9) ?
C21 C22 . 1.406(9) ?
C22 C23 . 1.378(9) ?
C22 H22 . 0.950000 ?
C23 C24 . 1.402(10) ?
C23 H23 . 0.950000 ?
C24 C25 . 1.413(10) ?
C24 H24 . 0.950000 ?
C25 H25 . 0.950000 ?
C26 C31 . 1.376(10) ?
C26 C27 . 1.393(10) ?
C27 C28 . 1.400(9) ?
C27 H27 . 0.950000 ?
C28 C29 . 1.373(11) ?
C28 H28 . 0.950000 ?
C29 C30 . 1.381(12) ?
C29 H29 . 0.950000 ?
C30 C31 . 1.391(10) ?
C30 H30 . 0.950000 ?
C31 H31 . 0.950000 ?
C32 C33 . 1.383(10) ?
C32 C37 . 1.404(9) ?
C33 C34 . 1.377(10) ?
C33 H33 . 0.950000 ?
C34 C35 . 1.391(11) ?
C34 H34 . 0.950000 ?
C35 C36 . 1.372(12) ?
C35 H35 . 0.950000 ?
C36 C37 . 1.366(11) ?
C36 H36 . 0.950000 ?
C37 H37 . 0.950000 ?
Cl1 C38 . 1.765(9) ?
Cl2 C38 . 1.764(9) ?
C38 H38A . 0.990000 ?
C38 H38B . 0.990000 ?
Cl3 C39 . 1.746(14) ?
Cl4 C39 . 1.786(14) ?
C39 H39A . 0.990000 ?
C39 H39B . 0.990000 ?
Sb2 F6 . 1.851(11) ?
Sb2 F3 . 1.859(10) ?
Sb2 F5 . 1.865(9) ?
Sb2 F2 . 1.874(8) ?
Sb2 F1 . 1.884(9) ?
Sb2 F4 . 1.885(8) ?
Sb2A F4A . 1.85(2) ?
Sb2A F1A . 1.88(2) ?
Sb2A F3A . 1.88(3) ?
Sb2A F2A . 1.91(2) ?
Sb2A F5A . 1.91(2) ?
Sb2A F6A . 1.95(3) ?

loop_
_geom_torsion_atom_site_label_1
_geom_torsion_atom_site_label_2
_geom_torsion_atom_site_label_3
_geom_torsion_atom_site_label_4
_geom_torsion_site_symmetry_1
_geom_torsion_site_symmetry_2
_geom_torsion_site_symmetry_3
_geom_torsion_site_symmetry_4
_geom_torsion
_geom_torsion_publ_flag
C32 P2 C1 P1 . . . . -14.0(7) ?
C21 P2 C1 P1 . . . . 107.8(5) ?
C26 P2 C1 P1 . . . . -137.4(5) ?
C32 P2 C1 Sb1 . . . . -153.1(3) ?
C21 P2 C1 Sb1 . . . . -31.2(4) ?
C26 P2 C1 Sb1 . . . . 83.6(4) ?
C14 P1 C1 P2 . . . . 4.6(7) ?
C3 P1 C1 P2 . . . . -117.6(5) ?
C8 P1 C1 P2 . . . . 124.6(5) ?
C14 P1 C1 Sb1 . . . . 142.6(3) ?
C3 P1 C1 Sb1 . . . . 20.4(4) ?
C8 P1 C1 Sb1 . . . . -97.5(4) ?
C7 C2 C3 C4 . . . . 0.6(10) ?
Sb1 C2 C3 C4 . . . . 175.8(5) ?
C7 C2 C3 P1 . . . . 178.3(5) ?
Sb1 C2 C3 P1 . . . . -6.4(7) ?
C1 P1 C3 C4 . . . . 168.2(6) ?
C14 P1 C3 C4 . . . . 39.9(7) ?
C8 P1 C3 C4 . . . . -70.5(6) ?
C1 P1 C3 C2 . . . . -9.5(6) ?
C14 P1 C3 C2 . . . . -137.8(5) ?
C8 P1 C3 C2 . . . . 111.8(5) ?
C2 C3 C4 C5 . . . . 1.5(10) ?
P1 C3 C4 C5 . . . . -176.1(5) ?
C3 C4 C5 C6 . . . . -1.9(11) ?
C4 C5 C6 C7 . . . . 0.3(11) ?
C3 C2 C7 C6 . . . . -2.2(10) ?
Sb1 C2 C7 C6 . . . . -177.0(5) ?
C5 C6 C7 C2 . . . . 1.8(11) ?
C1 P1 C8 C9 . . . . -171.0(5) ?
C14 P1 C8 C9 . . . . -42.2(6) ?
C3 P1 C8 C9 . . . . 72.3(6) ?
C1 P1 C8 C13 . . . . 7.8(7) ?
C14 P1 C8 C13 . . . . 136.5(6) ?
C3 P1 C8 C13 . . . . -109.0(6) ?
C13 C8 C9 C10 . . . . -1.2(10) ?
P1 C8 C9 C10 . . . . 177.5(5) ?
C8 C9 C10 C11 . . . . 0.8(11) ?
C9 C10 C11 C12 . . . . 0.4(11) ?
C10 C11 C12 C13 . . . . -1.3(11) ?
C9 C8 C13 C12 . . . . 0.3(10) ?
P1 C8 C13 C12 . . . . -178.4(5) ?
C11 C12 C13 C8 . . . . 1.0(10) ?
C1 P1 C14 C15 . . . . -102.8(6) ?
C3 P1 C14 C15 . . . . 18.0(7) ?
C8 P1 C14 C15 . . . . 131.9(6) ?
C1 P1 C14 C19 . . . . 80.5(6) ?
C3 P1 C14 C19 . . . . -158.7(5) ?
C8 P1 C14 C19 . . . . -44.7(6) ?
C19 C14 C15 C16 . . . . 0.7(10) ?
P1 C14 C15 C16 . . . . -175.9(5) ?
C14 C15 C16 C17 . . . . 0.2(11) ?
C15 C16 C17 C18 . . . . -2.1(11) ?
C16 C17 C18 C19 . . . . 3.1(12) ?
C17 C18 C19 C14 . . . . -2.2(11) ?
C15 C14 C19 C18 . . . . 0.3(10) ?
P1 C14 C19 C18 . . . . 177.0(5) ?
C25 C20 C21 C22 . . . . 0.8(10) ?
Sb1 C20 C21 C22 . . . . -175.2(5) ?
C25 C20 C21 P2 . . . . 177.4(5) ?
Sb1 C20 C21 P2 . . . . 1.4(6) ?
C1 P2 C21 C20 . . . . 20.5(6) ?
C32 P2 C21 C20 . . . . 148.9(5) ?
C26 P2 C21 C20 . . . . -97.8(5) ?
C1 P2 C21 C22 . . . . -163.0(6) ?
C32 P2 C21 C22 . . . . -34.6(6) ?
C26 P2 C21 C22 . . . . 78.7(6) ?
C20 C21 C22 C23 . . . . -1.1(10) ?
P2 C21 C22 C23 . . . . -177.4(5) ?
C21 C22 C23 C24 . . . . -0.4(10) ?
C22 C23 C24 C25 . . . . 2.0(10) ?
C21 C20 C25 C24 . . . . 0.8(10) ?
Sb1 C20 C25 C24 . . . . 176.4(5) ?
C23 C24 C25 C20 . . . . -2.3(10) ?
C1 P2 C26 C31 . . . . 17.6(7) ?
C32 P2 C26 C31 . . . . -112.8(6) ?
C21 P2 C26 C31 . . . . 132.2(6) ?
C1 P2 C26 C27 . . . . -162.7(5) ?
C32 P2 C26 C27 . . . . 66.9(6) ?
C21 P2 C26 C27 . . . . -48.1(6) ?
C31 C26 C27 C28 . . . . 1.1(10) ?
P2 C26 C27 C28 . . . . -178.6(5) ?
C26 C27 C28 C29 . . . . -1.8(11) ?
C27 C28 C29 C30 . . . . 1.9(11) ?
C28 C29 C30 C31 . . . . -1.2(12) ?
C27 C26 C31 C30 . . . . -0.5(11) ?
P2 C26 C31 C30 . . . . 179.2(6) ?
C29 C30 C31 C26 . . . . 0.6(12) ?
C1 P2 C32 C33 . . . . 76.0(6) ?
C21 P2 C32 C33 . . . . -44.6(6) ?
C26 P2 C32 C33 . . . . -158.1(5) ?
C1 P2 C32 C37 . . . . -103.1(6) ?
C21 P2 C32 C37 . . . . 136.4(6) ?
C26 P2 C32 C37 . . . . 22.9(7) ?
C37 C32 C33 C34 . . . . 1.0(10) ?
P2 C32 C33 C34 . . . . -178.0(5) ?
C32 C33 C34 C35 . . . . -0.6(11) ?
C33 C34 C35 C36 . . . . -0.3(12) ?
C34 C35 C36 C37 . . . . 0.8(12) ?
C35 C36 C37 C32 . . . . -0.4(12) ?
C33 C32 C37 C36 . . . . -0.5(11) ?
P2 C32 C37 C36 . . . . 178.5(6) ?
